data_7220652
loop_
_publ_author_name
'Dash, Subhashree Priyadarsini'
'Panda, Alok K.'
'Pasayat, Sagarika'
'Dinda, Rupam'
'Biswas, Ashis'
'Tiekink, Edward R. T.'
'Mukhopadhyay, Subhadip'
'Bhutia, Sujit'
'Kaminsky, Werner'
'Sinn, Ekkehard'

_publ_section_title
;
 Oxidovanadium(V) complexes of aroylhydrazones incorporating heterocycles:
 Synthesis, characterization and study of DNA binding, photo-induced DNA
 cleavage and cytotoxic activities
;
_journal_name_full 'RSC Adv.'
_journal_paper_doi 10.1039/C4RA14369H
_journal_year 2015
_chemical_formula_moiety 'C12 H10 N3 O3 S V'
_chemical_formula_sum 'C12 H10 N3 O3 S V'
_chemical_formula_weight 327.23
_space_group_IT_number 14
_symmetry_cell_setting monoclinic
_symmetry_space_group_name_Hall '-P 2ybc'
_symmetry_space_group_name_H-M 'P 1 21/c 1'
_atom_sites_solution_hydrogens geom
_atom_sites_solution_primary direct
_atom_sites_solution_secondary difmap
_audit_creation_method SHELXL-97
_audit_update_record
;
2014-06-06 deposited with the CCDC.
2015-06-02 downloaded from the CCDC.
;
_cell_angle_alpha 90.00
_cell_angle_beta 92.567(2)
_cell_angle_gamma 90.00
_cell_formula_units_Z 4
_cell_length_a 7.1876(3)
_cell_length_b 10.6882(4)
_cell_length_c 16.6167(6)
_cell_measurement_reflns_used 188
_cell_measurement_temperature 100(2)
_cell_measurement_theta_max 20
_cell_measurement_theta_min 3
_cell_volume 1275.26(9)
_computing_cell_refinement 'SAINT (Bruker, 2007)'
_computing_data_collection 'APEX2 (Bruker, 2007)'
_computing_data_reduction 'SAINT (Bruker, 2007)'
_computing_molecular_graphics 'ORTEP-3 for Windows (Farrugia, 2012)'
_computing_publication_material 'SHELXL97 (Sheldrick, 1997)'
_computing_structure_refinement 'SHELXL97 (Sheldrick, 2008)'
_computing_structure_solution 'SHELXS97 (Sheldrick, 2008)'
_diffrn_ambient_temperature 100(2)
_diffrn_measured_fraction_theta_full 1.000
_diffrn_measured_fraction_theta_max 1.000
_diffrn_measurement_device_type 'Bruker APEXII CCD area-detector'
_diffrn_measurement_method '\f and \w scans'
_diffrn_radiation_monochromator graphite
_diffrn_radiation_source 'fine-focus sealed tube'
_diffrn_radiation_type MoK\a
_diffrn_radiation_wavelength 0.71069
_diffrn_reflns_av_R_equivalents 0.0226
_diffrn_reflns_av_sigmaI/netI 0.0089
_diffrn_reflns_limit_h_max 9
_diffrn_reflns_limit_h_min -9
_diffrn_reflns_limit_k_max 13
_diffrn_reflns_limit_k_min -13
_diffrn_reflns_limit_l_max 21
_diffrn_reflns_limit_l_min -21
_diffrn_reflns_number 43228
_diffrn_reflns_theta_full 27.50
_diffrn_reflns_theta_max 27.50
_diffrn_reflns_theta_min 2.27
_exptl_absorpt_coefficient_mu 0.951
_exptl_absorpt_correction_T_max 0.9026
_exptl_absorpt_correction_T_min 0.8325
_exptl_absorpt_correction_type multi-scan
_exptl_absorpt_process_details 'SADABS (Bruker, 2007)'
_exptl_crystal_colour orange
_exptl_crystal_density_diffrn 1.704
_exptl_crystal_density_method 'not measured'
_exptl_crystal_description prism
_exptl_crystal_F_000 664
_exptl_crystal_size_max 0.20
_exptl_crystal_size_mid 0.15
_exptl_crystal_size_min 0.11
_refine_diff_density_max 1.029
_refine_diff_density_min -0.408
_refine_diff_density_rms 0.062
_refine_ls_extinction_method none
_refine_ls_goodness_of_fit_ref 1.138
_refine_ls_hydrogen_treatment constr
_refine_ls_matrix_type full
_refine_ls_number_parameters 195
_refine_ls_number_reflns 2933
_refine_ls_number_restraints 6
_refine_ls_restrained_S_all 1.137
_refine_ls_R_factor_all 0.0295
_refine_ls_R_factor_gt 0.0277
_refine_ls_shift/su_max 0.001
_refine_ls_shift/su_mean 0.000
_refine_ls_structure_factor_coef Fsqd
_refine_ls_weighting_details 'calc w=1/[\s^2^(Fo^2^)+(0.0345P)^2^+1.1087P] where P=(Fo^2^+2Fc^2^)/3'
_refine_ls_weighting_scheme calc
_refine_ls_wR_factor_gt 0.0745
_refine_ls_wR_factor_ref 0.0759
_reflns_number_gt 2760
_reflns_number_total 2933
_reflns_threshold_expression I>2\s(I)
_cod_data_source_file c4ra14369h2.cif
_cod_data_source_block 1
_cod_original_sg_symbol_H-M 'P 21/c'
_cod_database_code 7220652

loop_
_symmetry_equiv_pos_as_xyz
'x, y, z'
'-x, y+1/2, -z+1/2'
'-x, -y, -z'
'x, -y-1/2, z-1/2'

loop_
_atom_site_label
_atom_site_type_symbol
_atom_site_fract_x
_atom_site_fract_y
_atom_site_fract_z
_atom_site_U_iso_or_equiv
_atom_site_adp_type
_atom_site_occupancy
_atom_site_symmetry_multiplicity
_atom_site_calc_flag
_atom_site_refinement_flags
_atom_site_disorder_assembly
_atom_site_disorder_group
V V 0.71797(4) 0.22178(2) 0.081372(15) 0.01396(9) Uani 1 1 d . . .
O1 O 0.66269(16) 0.06032(10) 0.13204(7) 0.0162(2) Uani 1 1 d . . .
O2 O 0.53110(18) 0.30220(12) 0.09575(8) 0.0234(3) Uani 1 1 d . . .
O3 O 0.88869(19) 0.27379(12) 0.13889(7) 0.0245(3) Uani 1 1 d . . .
N1 N 0.78665(19) 0.31554(13) -0.02512(8) 0.0153(3) Uani 1 1 d . . .
N2 N 0.76027(18) 0.08236(12) -0.00670(8) 0.0132(3) Uani 1 1 d . . .
N3 N 0.73719(18) -0.04151(12) 0.01498(8) 0.0146(3) Uani 1 1 d . . .
C1 C 0.8274(2) 0.24620(15) -0.09028(9) 0.0146(3) Uani 1 1 d . . .
C2 C 0.8773(2) 0.30146(17) -0.16180(10) 0.0201(3) Uani 1 1 d . . .
H2 H 0.9067 0.2517 -0.2069 0.024 Uiso 1 1 calc R . .
C3 C 0.8831(2) 0.43129(18) -0.16591(11) 0.0227(4) Uani 1 1 d . . .
H3 H 0.9183 0.4713 -0.2140 0.027 Uiso 1 1 calc R . .
C4 C 0.8376(2) 0.50208(17) -0.10027(11) 0.0220(3) Uani 1 1 d . . .
H4 H 0.8389 0.5909 -0.1027 0.026 Uiso 1 1 calc R . .
C5 C 0.7899(2) 0.44046(16) -0.03042(10) 0.0198(3) Uani 1 1 d . . .
H5 H 0.7584 0.4887 0.0151 0.024 Uiso 1 1 calc R . .
C6 C 0.8115(2) 0.11029(16) -0.07797(9) 0.0146(3) Uani 1 1 d . . .
C7 C 0.6845(2) -0.04113(14) 0.08957(9) 0.0134(3) Uani 1 1 d . A .
C8 C 0.6518(2) -0.16052(15) 0.12863(9) 0.0142(3) Uani 1 1 d . . .
C12 C 0.8483(2) 0.01825(17) -0.14223(10) 0.0210(3) Uani 1 1 d . . .
H12A H 0.8129 -0.0656 -0.1246 0.031 Uiso 1 1 calc R . .
H12B H 0.9812 0.0192 -0.1532 0.031 Uiso 1 1 calc R . .
H12C H 0.7753 0.0404 -0.1914 0.031 Uiso 1 1 calc R . .
S1 S 0.59778(9) -0.16375(5) 0.22825(3) 0.01490(16) Uani 0.836(2) 1 d PD A 1
C9 C 0.6542(4) -0.2795(3) 0.09730(19) 0.0181(6) Uani 0.836(2) 1 d PD A 1
H9 H 0.6802 -0.2963 0.0428 0.022 Uiso 0.836(2) 1 calc PR A 1
C10 C 0.6152(14) -0.3732(3) 0.15227(18) 0.0193(7) Uani 0.836(2) 1 d PD A 1
H10 H 0.6122 -0.4600 0.1399 0.023 Uiso 0.836(2) 1 calc PR A 1
C11 C 0.5818(6) -0.3241(2) 0.22646(16) 0.0149(5) Uani 0.836(2) 1 d PD A 1
H11 H 0.5530 -0.3733 0.2719 0.018 Uiso 0.836(2) 1 calc PR A 1
S1B S 0.6744(6) -0.2928(4) 0.0778(2) 0.01490(16) Uani 0.164(2) 1 d PD A 2
C9B C 0.615(2) -0.1760(13) 0.2083(7) 0.0181(6) Uani 0.164(2) 1 d PD A 2
H9B H 0.6039 -0.1093 0.2455 0.022 Uiso 0.164(2) 1 calc PR A 2
C10B C 0.595(4) -0.3020(15) 0.2275(8) 0.0193(7) Uani 0.164(2) 1 d PD A 2
H10B H 0.5680 -0.3322 0.2794 0.023 Uiso 0.164(2) 1 calc PR A 2
C11B C 0.621(8) -0.3766(12) 0.1619(10) 0.0149(5) Uani 0.164(2) 1 d PD A 2
H11B H 0.6109 -0.4652 0.1629 0.018 Uiso 0.164(2) 1 calc PR A 2

loop_
_atom_site_aniso_label
_atom_site_aniso_U_11
_atom_site_aniso_U_22
_atom_site_aniso_U_33
_atom_site_aniso_U_23
_atom_site_aniso_U_13
_atom_site_aniso_U_12
V 0.02075(15) 0.01125(14) 0.01013(14) 0.00069(9) 0.00357(10) -0.00093(9)
O1 0.0245(6) 0.0105(5) 0.0139(5) 0.0001(4) 0.0061(4) -0.0004(4)
O2 0.0324(7) 0.0176(6) 0.0212(6) 0.0046(5) 0.0116(5) 0.0065(5)
O3 0.0353(7) 0.0237(6) 0.0143(6) 0.0035(5) -0.0015(5) -0.0114(5)
N1 0.0182(6) 0.0150(6) 0.0128(6) 0.0027(5) 0.0017(5) -0.0016(5)
N2 0.0149(6) 0.0120(6) 0.0129(6) 0.0009(5) 0.0008(5) 0.0001(5)
N3 0.0180(6) 0.0105(6) 0.0153(6) 0.0005(5) 0.0013(5) -0.0001(5)
C1 0.0119(7) 0.0198(8) 0.0122(7) 0.0026(6) 0.0004(5) 0.0001(6)
C2 0.0178(7) 0.0293(9) 0.0134(7) 0.0051(7) 0.0026(6) 0.0027(7)
C3 0.0184(8) 0.0306(9) 0.0192(8) 0.0129(7) 0.0016(6) -0.0020(7)
C4 0.0213(8) 0.0199(8) 0.0247(8) 0.0097(7) -0.0011(7) -0.0039(6)
C5 0.0244(8) 0.0150(8) 0.0199(8) 0.0021(6) 0.0005(6) -0.0026(6)
C6 0.0129(7) 0.0189(8) 0.0119(7) -0.0006(6) 0.0002(5) 0.0020(6)
C7 0.0131(7) 0.0119(7) 0.0152(7) 0.0004(6) 0.0005(5) 0.0002(5)
C8 0.0140(7) 0.0135(7) 0.0151(7) 0.0019(6) 0.0008(5) -0.0001(5)
C12 0.0238(8) 0.0264(9) 0.0128(7) -0.0037(6) 0.0015(6) 0.0054(7)
S1 0.0199(3) 0.0127(3) 0.0122(3) 0.00115(19) 0.0023(2) -0.00126(18)
C9 0.0193(12) 0.0226(13) 0.0127(13) -0.0008(10) 0.0046(10) 0.0013(8)
C10 0.0197(13) 0.0159(10) 0.0222(14) -0.0013(9) 0.0019(19) 0.0001(9)
C11 0.0180(12) 0.0067(12) 0.0200(9) 0.0048(8) 0.0024(8) -0.0005(11)
S1B 0.0199(3) 0.0127(3) 0.0122(3) 0.00115(19) 0.0023(2) -0.00126(18)
C9B 0.0193(12) 0.0226(13) 0.0127(13) -0.0008(10) 0.0046(10) 0.0013(8)
C10B 0.0197(13) 0.0159(10) 0.0222(14) -0.0013(9) 0.0019(19) 0.0001(9)
C11B 0.0180(12) 0.0067(12) 0.0200(9) 0.0048(8) 0.0024(8) -0.0005(11)

loop_
_atom_type_symbol
_atom_type_description
_atom_type_scat_dispersion_real
_atom_type_scat_dispersion_imag
_atom_type_scat_source
C C 0.0033 0.0016 'International Tables Vol C Tables 4.2.6.8 and 6.1.1.4'
H H 0.0000 0.0000 'International Tables Vol C Tables 4.2.6.8 and 6.1.1.4'
N N 0.0061 0.0033 'International Tables Vol C Tables 4.2.6.8 and 6.1.1.4'
O O 0.0106 0.0060 'International Tables Vol C Tables 4.2.6.8 and 6.1.1.4'
S S 0.1246 0.1234 'International Tables Vol C Tables 4.2.6.8 and 6.1.1.4'
V V 0.3005 0.5294 'International Tables Vol C Tables 4.2.6.8 and 6.1.1.4'

loop_
_geom_angle_atom_site_label_1
_geom_angle_atom_site_label_2
_geom_angle_atom_site_label_3
_geom_angle
O3 V O2 109.99(7)
O3 V O1 102.16(6)
O2 V O1 102.55(6)
O3 V N1 97.60(6)
O2 V N1 95.64(6)
O1 V N1 146.50(5)
O3 V N2 121.35(6)
O2 V N2 128.29(6)
O1 V N2 73.56(5)
N1 V N2 73.08(5)
C7 O1 V 117.71(10)
C5 N1 C1 119.21(14)
C5 N1 V 122.28(12)
C1 N1 V 118.51(11)
C6 N2 N3 120.16(13)
C6 N2 V 121.76(11)
N3 N2 V 118.05(9)
C7 N3 N2 106.61(12)
N1 C1 C2 121.65(15)
N1 C1 C6 114.05(13)
C2 C1 C6 124.29(15)
C1 C2 C3 118.44(16)
C1 C2 H2 120.8
C3 C2 H2 120.8
C4 C3 C2 120.02(16)
C4 C3 H3 120.0
C2 C3 H3 120.0
C3 C4 C5 118.45(16)
C3 C4 H4 120.8
C5 C4 H4 120.8
N1 C5 C4 122.20(17)
N1 C5 H5 118.9
C4 C5 H5 118.9
N2 C6 C1 112.52(14)
N2 C6 C12 125.04(15)
C1 C6 C12 122.44(14)
O1 C7 N3 124.00(14)
O1 C7 C8 117.44(13)
N3 C7 C8 118.54(14)
C9B C8 C9 105.1(6)
C9B C8 C7 125.3(6)
C9 C8 C7 129.58(18)
C9B C8 S1B 114.6(6)
C9 C8 S1B 10.0(2)
C7 C8 S1B 119.91(18)
C9B C8 S1 6.1(6)
C9 C8 S1 110.72(16)
C7 C8 S1 119.70(12)
S1B C8 S1 120.35(17)
C6 C12 H12A 109.5
C6 C12 H12B 109.5
H12A C12 H12B 109.5
C6 C12 H12C 109.5
H12A C12 H12C 109.5
H12B C12 H12C 109.5
C8 S1 C11 91.21(10)
C8 C9 C10 114.3(3)
C8 C9 H9 122.9
C10 C9 H9 122.9
C11 C10 C9 111.3(3)
C11 C10 H10 124.4
C9 C10 H10 124.4
C10 C11 S1 112.5(2)
C10 C11 H11 123.7
S1 C11 H11 123.7
C8 S1B C11B 89.9(5)
C8 C9B C10B 111.4(6)
C8 C9B H9B 124.3
C10B C9B H9B 124.3
C11B C10B C9B 111.2(7)
C11B C10B H10B 124.4
C9B C10B H10B 124.4
C10B C11B S1B 112.8(7)
C10B C11B H11B 123.6
S1B C11B H11B 123.6

loop_
_geom_bond_atom_site_label_1
_geom_bond_atom_site_label_2
_geom_bond_distance
V O3 1.6196(13)
V O2 1.6213(12)
V O1 1.9684(11)
V N1 2.1112(13)
V N2 2.1200(13)
O1 C7 1.3071(19)
N1 C5 1.338(2)
N1 C1 1.355(2)
N2 C6 1.291(2)
N2 N3 1.3840(18)
N3 C7 1.312(2)
C1 C2 1.388(2)
C1 C6 1.472(2)
C2 C3 1.390(3)
C2 H2 0.9500
C3 C4 1.379(3)
C3 H3 0.9500
C4 C5 1.391(2)
C4 H4 0.9500
C5 H5 0.9500
C6 C12 1.485(2)
C7 C8 1.456(2)
C8 C9B 1.371(12)
C8 C9 1.374(4)
C8 S1B 1.659(4)
C8 S1 1.7175(16)
C12 H12A 0.9800
C12 H12B 0.9800
C12 H12C 0.9800
S1 C11 1.718(2)
C9 C10 1.393(4)
C9 H9 0.9500
C10 C11 1.371(3)
C10 H10 0.9500
C11 H11 0.9500
S1B C11B 1.718(6)
C9B C10B 1.392(6)
C9B H9B 0.9500
C10B C11B 1.370(5)
C10B H10B 0.9500
C11B H11B 0.9500

loop_
_geom_torsion_atom_site_label_1
_geom_torsion_atom_site_label_2
_geom_torsion_atom_site_label_3
_geom_torsion_atom_site_label_4
_geom_torsion
O3 V O1 C7 -117.48(12)
O2 V O1 C7 128.55(11)
N1 V O1 C7 7.31(16)
N2 V O1 C7 1.95(10)
O3 V N1 C5 -62.34(14)
O2 V N1 C5 48.74(14)
O1 V N1 C5 171.75(12)
N2 V N1 C5 177.12(14)
O3 V N1 C1 118.16(12)
O2 V N1 C1 -130.76(12)
O1 V N1 C1 -7.75(17)
N2 V N1 C1 -2.38(11)
O3 V N2 C6 -85.94(13)
O2 V N2 C6 86.43(13)
O1 V N2 C6 179.62(13)
N1 V N2 C6 2.71(12)
O3 V N2 N3 92.02(11)
O2 V N2 N3 -95.61(12)
O1 V N2 N3 -2.42(10)
N1 V N2 N3 -179.33(12)
C6 N2 N3 C7 -179.68(13)
V N2 N3 C7 2.33(15)
C5 N1 C1 C2 1.8(2)
V N1 C1 C2 -178.73(12)
C5 N1 C1 C6 -177.56(14)
V N1 C1 C6 1.96(17)
N1 C1 C2 C3 -0.7(2)
C6 C1 C2 C3 178.58(15)
C1 C2 C3 C4 -0.8(3)
C2 C3 C4 C5 1.1(3)
C1 N1 C5 C4 -1.4(2)
V N1 C5 C4 179.10(12)
C3 C4 C5 N1 0.0(3)
N3 N2 C6 C1 179.59(12)
V N2 C6 C1 -2.49(18)
N3 N2 C6 C12 0.5(2)
V N2 C6 C12 178.45(12)
N1 C1 C6 N2 0.29(19)
C2 C1 C6 N2 -178.99(14)
N1 C1 C6 C12 179.37(14)
C2 C1 C6 C12 0.1(2)
V O1 C7 N3 -1.4(2)
V O1 C7 C8 177.21(10)
N2 N3 C7 O1 -0.7(2)
N2 N3 C7 C8 -179.29(13)
O1 C7 C8 C9B -5.7(10)
N3 C7 C8 C9B 173.0(9)
O1 C7 C8 C9 175.9(2)
N3 C7 C8 C9 -5.4(3)
O1 C7 C8 S1B 179.2(2)
N3 C7 C8 S1B -2.0(3)
O1 C7 C8 S1 -3.04(19)
N3 C7 C8 S1 175.69(12)
C9B C8 S1 C11 -21(7)
C9 C8 S1 C11 0.6(2)
C7 C8 S1 C11 179.72(19)
S1B C8 S1 C11 -2.6(2)
C9B C8 C9 C10 1.7(9)
C7 C8 C9 C10 -179.6(5)
S1B C8 C9 C10 163.7(17)
S1 C8 C9 C10 -0.6(5)
C8 C9 C10 C11 0.3(9)
C9 C10 C11 S1 0.1(8)
C8 S1 C11 C10 -0.4(5)
C9B C8 S1B C11B 3(2)
C9 C8 S1B C11B -16(2)
C7 C8 S1B C11B 178.8(19)
S1 C8 S1B C11B 1.0(19)
C9 C8 C9B C10B 0.4(18)
C7 C8 C9B C10B -178.3(14)
S1B C8 C9B C10B -3(2)
S1 C8 C9B C10B 159(8)
C8 C9B C10B C11B 1(4)
C9B C10B C11B S1B 1(5)
C8 S1B C11B C10B -3(4)
